data_4086663
loop_
_publ_author_name
'Garner, Mary E.'
'Hohloch, Stephan'
'Maron, Laurent'
'Arnold, John'

_publ_section_title
;
 A New Supporting Ligand in Actinide Chemistry Leads to Reactive
 Bis(NHC)borate-Supported Thorium Complexes
;
_journal_issue 17
_journal_name_full Organometallics
_journal_page_first 2915
_journal_paper_doi 10.1021/acs.organomet.6b00467
_journal_volume 35
_journal_year 2016
_chemical_formula_sum 'C58 H64 B2 N10 Th'
_chemical_formula_weight 1154.85
_space_group_crystal_system triclinic
_space_group_IT_number 2
_space_group_name_Hall '-P 1'
_space_group_name_H-M_alt 'P -1'
_symmetry_space_group_name_Hall '-P 1'
_symmetry_space_group_name_H-M 'P -1'
_atom_sites_solution_hydrogens mixed
_audit_creation_method SHELXL-2014/7
_cell_angle_alpha 85.758(18)
_cell_angle_beta 84.307(17)
_cell_angle_gamma 68.948(16)
_cell_formula_units_Z 2
_cell_length_a 13.337(5)
_cell_length_b 13.877(5)
_cell_length_c 15.450(6)
_cell_measurement_reflns_used 8665
_cell_measurement_temperature 101(2)
_cell_measurement_theta_max 25.62
_cell_measurement_theta_min 1.33
_cell_volume 2653.2(17)
_computing_cell_refinement 'Bruker ApexII suite, 2015'
_computing_data_collection 'Bruker ApexII suite, 2015'
_computing_data_reduction 'Bruker ApexII suite, 2015'
_computing_structure_refinement 'SHELXL-2014/7 (Sheldrick, 2014)'
_diffrn_ambient_temperature 101(2)
_diffrn_measured_fraction_theta_full 0.998
_diffrn_measured_fraction_theta_max 0.976
_diffrn_measurement_device_type 'Bruker ApexII Quazar'
_diffrn_measurement_method 'omega phi scans'
_diffrn_radiation_type MoK\a
_diffrn_radiation_wavelength 0.71073
_diffrn_reflns_av_R_equivalents 0.1307
_diffrn_reflns_av_unetI/netI 0.0548
_diffrn_reflns_Laue_measured_fraction_full 0.998
_diffrn_reflns_Laue_measured_fraction_max 0.976
_diffrn_reflns_limit_h_max 15
_diffrn_reflns_limit_h_min -16
_diffrn_reflns_limit_k_max 16
_diffrn_reflns_limit_k_min -16
_diffrn_reflns_limit_l_max 18
_diffrn_reflns_limit_l_min -18
_diffrn_reflns_number 93309
_diffrn_reflns_point_group_measured_fraction_full 0.998
_diffrn_reflns_point_group_measured_fraction_max 0.976
_diffrn_reflns_theta_full 25.242
_diffrn_reflns_theta_max 25.626
_diffrn_reflns_theta_min 1.326
_exptl_absorpt_coefficient_mu 2.858
_exptl_absorpt_correction_T_max 0.481
_exptl_absorpt_correction_T_min 0.428
_exptl_absorpt_correction_type multi-scan
_exptl_absorpt_process_details 'Blessing, 1995'
_exptl_crystal_colour green
_exptl_crystal_density_diffrn 1.446
_exptl_crystal_description block
_exptl_crystal_F_000 1164
_exptl_crystal_size_max 0.08
_exptl_crystal_size_mid 0.08
_exptl_crystal_size_min 0.07
_refine_diff_density_max 2.606
_refine_diff_density_min -0.859
_refine_diff_density_rms 0.112
_refine_ls_extinction_method none
_refine_ls_goodness_of_fit_ref 1.022
_refine_ls_hydrogen_treatment mixed
_refine_ls_matrix_type full
_refine_ls_number_parameters 668
_refine_ls_number_reflns 9786
_refine_ls_number_restraints 0
_refine_ls_restrained_S_all 1.022
_refine_ls_R_factor_all 0.0373
_refine_ls_R_factor_gt 0.0320
_refine_ls_shift/su_max 0.001
_refine_ls_shift/su_mean 0.000
_refine_ls_structure_factor_coef Fsqd
_refine_ls_weighting_details 'w=1/[\s^2^(Fo^2^)+(0.0426P)^2^] where P=(Fo^2^+2Fc^2^)/3'
_refine_ls_weighting_scheme calc
_refine_ls_wR_factor_gt 0.0745
_refine_ls_wR_factor_ref 0.0761
_reflns_Friedel_coverage 0.000
_reflns_number_gt 8665
_reflns_number_total 9786
_reflns_threshold_expression 'I > 2\s(I)'
_cod_data_source_file om6b00467_si_001.cif
_cod_data_source_block shelx
_cod_depositor_comments 'Adding full bibliography for 4086660--4086666.cif.'
_cod_original_cell_volume 2652.9(18)
_cod_database_code 4086663
_shelx_shelxl_version_number 2014/7
_shelx_space_group_comment
;
The symmetry employed for this shelxl refinement is uniquely defined
by the following loop, which should always be used as a source of
symmetry information in preference to the above space-group names.
They are only intended as comments.
;

loop_
_space_group_symop_operation_xyz
'x, y, z'
'-x, -y, -z'

loop_
_atom_site_label
_atom_site_type_symbol
_atom_site_fract_x
_atom_site_fract_y
_atom_site_fract_z
_atom_site_U_iso_or_equiv
_atom_site_adp_type
_atom_site_occupancy
_atom_site_site_symmetry_order
_atom_site_calc_flag
_atom_site_refinement_flags_posn
_atom_site_refinement_flags_adp
Th1 Th 0.24252(2) 0.29917(2) 0.80669(2) 0.01745(6) Uani 1 1 d . .
N5 N 0.5290(2) 0.1653(2) 0.8716(2) 0.0259(7) Uani 1 1 d . .
N8 N 0.1359(2) 0.1033(2) 0.95075(18) 0.0191(6) Uani 1 1 d . .
N9 N 0.2928(3) 0.1747(2) 0.69900(18) 0.0245(7) Uani 1 1 d . .
N7 N 0.2261(2) 0.1792(2) 1.00911(18) 0.0185(6) Uani 1 1 d . .
N3 N 0.0456(2) 0.5241(2) 0.87036(18) 0.0184(6) Uani 1 1 d . .
N10 N 0.3536(2) 0.3286(2) 0.68729(19) 0.0231(7) Uani 1 1 d . .
N1 N 0.0079(2) 0.3632(2) 0.66222(19) 0.0246(7) Uani 1 1 d . .
N4 N 0.1633(2) 0.5974(2) 0.84027(19) 0.0208(7) Uani 1 1 d . .
N2 N -0.0294(2) 0.4140(2) 0.7932(2) 0.0225(7) Uani 1 1 d . .
N6 N 0.4046(2) 0.2076(2) 0.97579(19) 0.0210(7) Uani 1 1 d . .
C40 C 0.0850(3) 0.0647(3) 0.8897(2) 0.0204(8) Uani 1 1 d . .
C7 C -0.0051(3) 0.6266(3) 0.8861(2) 0.0220(8) Uani 1 1 d . .
H7 H -0.0786 0.6587 0.9064 0.026 Uiso 1 1 calc R U
C41 C -0.0204(3) 0.1228(3) 0.8693(2) 0.0213(8) Uani 1 1 d . .
C42 C -0.0653(3) 0.0841(3) 0.8089(2) 0.0257(9) Uani 1 1 d . .
H42 H -0.1363 0.1229 0.7935 0.031 Uiso 1 1 calc R U
C27 C 0.2743(3) 0.6620(3) 0.7363(3) 0.0250(9) Uani 1 1 d . .
C8 C 0.0660(3) 0.6738(3) 0.8681(2) 0.0248(9) Uani 1 1 d . .
H8 H 0.0533 0.7451 0.8732 0.030 Uiso 1 1 calc R U
C11 C 0.1883(3) 0.1257(3) 1.0743(2) 0.0222(8) Uani 1 1 d . .
H11 H 0.1998 0.1230 1.1343 0.027 Uiso 1 1 calc R U
C14 C 0.1250(3) 0.3808(3) 0.5350(2) 0.0248(8) Uani 1 1 d . .
C22 C 0.2601(3) 0.6185(3) 0.8177(2) 0.0212(8) Uani 1 1 d . .
C32 C 0.5934(3) 0.0804(3) 0.7343(2) 0.0266(9) Uani 1 1 d . .
C54 C 0.3874(3) 0.2652(3) 0.6139(2) 0.0241(8) Uani 1 1 d . .
C44 C 0.0939(3) -0.0661(3) 0.7955(2) 0.0252(9) Uani 1 1 d . .
H44 H 0.1323 -0.1312 0.7709 0.030 Uiso 1 1 calc R U
C4 C 0.1940(3) 0.1665(2) 0.9311(2) 0.0181(8) Uani 1 1 d . .
C55 C 0.4478(3) 0.2933(3) 0.5428(3) 0.0335(10) Uani 1 1 d . .
H55 H 0.4669 0.2533 0.4924 0.040 Uiso 1 1 calc R U
C13 C 0.0666(3) 0.3259(3) 0.5805(2) 0.0236(8) Uani 1 1 d . .
C37 C 0.5441(4) 0.0001(3) 0.7634(3) 0.0348(10) Uani 1 1 d . .
H37A H 0.5924 -0.0530 0.8008 0.052 Uiso 1 1 calc R U
H37B H 0.5334 -0.0319 0.7123 0.052 Uiso 1 1 calc R U
H37C H 0.4746 0.0329 0.7960 0.052 Uiso 1 1 calc R U
C12 C 0.1319(3) 0.0776(3) 1.0382(2) 0.0232(8) Uani 1 1 d . .
H12 H 0.0965 0.0346 1.0675 0.028 Uiso 1 1 calc R U
C43 C -0.0089(3) -0.0099(3) 0.7702(2) 0.0263(9) Uani 1 1 d . .
C46 C -0.0869(3) 0.2203(3) 0.9137(3) 0.0276(9) Uani 1 1 d . .
H46A H -0.1381 0.2662 0.8739 0.041 Uiso 1 1 calc R U
H46B H -0.0397 0.2550 0.9301 0.041 Uiso 1 1 calc R U
H46C H -0.1266 0.2037 0.9659 0.041 Uiso 1 1 calc R U
C6 C -0.1257(3) 0.4478(3) 0.7535(3) 0.0285(9) Uani 1 1 d . .
H6 H -0.1949 0.4863 0.7794 0.034 Uiso 1 1 calc R U
C45 C 0.1426(3) -0.0313(3) 0.8551(2) 0.0238(8) Uani 1 1 d . .
C2 C 0.1509(3) 0.5039(3) 0.8413(2) 0.0190(8) Uani 1 1 d . .
C1 C 0.0543(3) 0.3612(3) 0.7369(2) 0.0226(8) Uani 1 1 d . .
C26 C 0.3689(3) 0.6846(3) 0.7165(3) 0.0320(10) Uani 1 1 d . .
H26 H 0.3796 0.7154 0.6610 0.038 Uiso 1 1 calc R U
C31 C 0.5856(3) 0.1597(3) 0.7868(2) 0.0249(9) Uani 1 1 d . .
C18 C 0.0605(3) 0.2371(3) 0.5489(2) 0.0287(9) Uani 1 1 d . .
C53 C 0.3573(3) 0.1808(3) 0.6214(2) 0.0241(8) Uani 1 1 d . .
C17 C 0.1112(3) 0.2068(3) 0.4682(3) 0.0323(10) Uani 1 1 d . .
H17 H 0.1066 0.1469 0.4453 0.039 Uiso 1 1 calc R U
C10 C 0.4992(3) 0.1475(3) 1.0114(3) 0.0321(10) Uani 1 1 d . .
H10 H 0.5073 0.1287 1.0714 0.038 Uiso 1 1 calc R U
C33 C 0.6484(3) 0.0778(3) 0.6528(2) 0.0312(9) Uani 1 1 d . .
H33 H 0.6556 0.0237 0.6157 0.037 Uiso 1 1 calc R U
C9 C 0.5779(3) 0.1204(3) 0.9470(3) 0.0352(10) Uani 1 1 d . .
H9 H 0.6515 0.0791 0.9520 0.042 Uiso 1 1 calc R U
C58 C 0.3919(3) 0.4089(3) 0.6872(3) 0.0284(9) Uani 1 1 d . .
H58 H 0.3749 0.4485 0.7378 0.034 Uiso 1 1 calc R U
C16 C 0.1689(3) 0.2605(3) 0.4189(3) 0.0314(9) Uani 1 1 d . .
C3 C 0.4222(3) 0.2188(3) 0.8888(2) 0.0234(8) Uani 1 1 d . .
C48 C 0.2552(3) -0.0951(3) 0.8806(3) 0.0321(10) Uani 1 1 d . .
H48A H 0.2854 -0.1560 0.8450 0.048 Uiso 1 1 calc R U
H48B H 0.2518 -0.1171 0.9422 0.048 Uiso 1 1 calc R U
H48C H 0.3012 -0.0532 0.8710 0.048 Uiso 1 1 calc R U
C52 C 0.3866(3) 0.1000(3) 0.5615(3) 0.0307(9) Uani 1 1 d . .
H52 H 0.4291 0.1044 0.5093 0.037 Uiso 1 1 calc R U
C47 C -0.0572(3) -0.0511(3) 0.7047(3) 0.0349(10) Uani 1 1 d . .
H47A H -0.1334 -0.0080 0.7019 0.052 Uiso 1 1 calc R U
H47B H -0.0509 -0.1223 0.7220 0.052 Uiso 1 1 calc R U
H47C H -0.0189 -0.0498 0.6474 0.052 Uiso 1 1 calc R U
C30 C 0.1953(4) 0.6808(3) 0.6682(3) 0.0335(10) Uani 1 1 d . .
H30A H 0.2136 0.6183 0.6351 0.050 Uiso 1 1 calc R U
H30B H 0.1986 0.7383 0.6287 0.050 Uiso 1 1 calc R U
H30C H 0.1223 0.6979 0.6965 0.050 Uiso 1 1 calc R U
C23 C 0.3360(3) 0.5968(3) 0.8794(3) 0.0261(9) Uani 1 1 d . .
C19 C 0.1326(3) 0.4771(3) 0.5691(3) 0.0312(9) Uani 1 1 d . .
H19A H 0.1766 0.5045 0.5270 0.047 Uiso 1 1 calc R U
H19B H 0.1659 0.4601 0.6247 0.047 Uiso 1 1 calc R U
H19C H 0.0601 0.5292 0.5778 0.047 Uiso 1 1 calc R U
C49 C 0.2589(3) 0.0923(3) 0.7084(3) 0.0337(10) Uani 1 1 d . .
H49 H 0.2119 0.0895 0.7581 0.040 Uiso 1 1 calc R U
C57 C 0.4515(4) 0.4351(3) 0.6208(3) 0.0410(11) Uani 1 1 d . .
H57 H 0.4748 0.4918 0.6245 0.049 Uiso 1 1 calc R U
C36 C 0.6297(3) 0.2353(3) 0.7607(3) 0.0316(9) Uani 1 1 d . .
C5 C -0.1029(3) 0.4160(3) 0.6718(3) 0.0317(10) Uani 1 1 d . .
H5 H -0.1526 0.4273 0.6288 0.038 Uiso 1 1 calc R U
C15 C 0.1753(3) 0.3463(3) 0.4547(3) 0.0313(9) Uani 1 1 d . .
H15 H 0.2158 0.3831 0.4228 0.038 Uiso 1 1 calc R U
C24 C 0.4300(3) 0.6195(3) 0.8561(3) 0.0347(10) Uani 1 1 d . .
H24 H 0.4830 0.6045 0.8969 0.042 Uiso 1 1 calc R U
C28 C 0.3207(3) 0.5489(3) 0.9673(3) 0.0338(10) Uani 1 1 d . .
H28A H 0.2469 0.5839 0.9921 0.051 Uiso 1 1 calc R U
H28B H 0.3718 0.5560 1.0055 0.051 Uiso 1 1 calc R U
H28C H 0.3333 0.4755 0.9618 0.051 Uiso 1 1 calc R U
C21 C 0.0028(4) 0.1745(3) 0.6009(3) 0.0411(11) Uani 1 1 d . .
H21A H 0.0062 0.1161 0.5672 0.062 Uiso 1 1 calc R U
H21B H -0.0727 0.2179 0.6141 0.062 Uiso 1 1 calc R U
H21C H 0.0371 0.1485 0.6553 0.062 Uiso 1 1 calc R U
C25 C 0.4470(3) 0.6633(3) 0.7753(3) 0.0366(10) Uani 1 1 d . .
C56 C 0.4792(4) 0.3755(3) 0.5444(3) 0.0377(11) Uani 1 1 d . .
H56 H 0.5190 0.3935 0.4955 0.045 Uiso 1 1 calc R U
C50 C 0.2866(4) 0.0140(3) 0.6528(3) 0.0427(11) Uani 1 1 d . .
H50 H 0.2608 -0.0416 0.6642 0.051 Uiso 1 1 calc R U
B2 B 0.2883(3) 0.2530(3) 1.0189(3) 0.0228(9) Uani 1 1 d . .
C34 C 0.6926(3) 0.1510(3) 0.6242(3) 0.0342(10) Uani 1 1 d . .
C35 C 0.6835(3) 0.2284(3) 0.6789(3) 0.0337(10) Uani 1 1 d . .
H35 H 0.7151 0.2784 0.6598 0.040 Uiso 1 1 calc R U
C51 C 0.3555(3) 0.0176(3) 0.5769(3) 0.0381(11) Uani 1 1 d . .
H51 H 0.3791 -0.0373 0.5378 0.046 Uiso 1 1 calc R U
C38 C 0.7478(4) 0.1483(4) 0.5337(3) 0.0442(11) Uani 1 1 d . .
H38A H 0.7896 0.0765 0.5195 0.066 Uiso 1 1 calc R U
H38B H 0.7960 0.1877 0.5313 0.066 Uiso 1 1 calc R U
H38C H 0.6934 0.1790 0.4916 0.066 Uiso 1 1 calc R U
C39 C 0.6189(4) 0.3213(4) 0.8188(3) 0.0433(11) Uani 1 1 d . .
H39A H 0.5430 0.3661 0.8267 0.065 Uiso 1 1 calc R U
H39B H 0.6616 0.3619 0.7921 0.065 Uiso 1 1 calc R U
H39C H 0.6451 0.2921 0.8755 0.065 Uiso 1 1 calc R U
B1 B -0.0047(4) 0.4392(3) 0.8830(3) 0.0201(9) Uani 1 1 d . .
C20 C 0.2213(4) 0.2278(4) 0.3304(3) 0.0524(13) Uani 1 1 d . .
H20A H 0.1806 0.2764 0.2861 0.079 Uiso 1 1 calc R U
H20B H 0.2224 0.1583 0.3211 0.079 Uiso 1 1 calc R U
H20C H 0.2954 0.2272 0.3259 0.079 Uiso 1 1 calc R U
C29 C 0.5485(4) 0.6883(4) 0.7520(4) 0.0593(15) Uani 1 1 d . .
H29A H 0.5911 0.6734 0.8028 0.089 Uiso 1 1 calc R U
H29B H 0.5288 0.7616 0.7343 0.089 Uiso 1 1 calc R U
H29C H 0.5912 0.6460 0.7039 0.089 Uiso 1 1 calc R U
H2 H 0.061(2) 0.365(2) 0.9090(18) 0.003(7) Uiso 1 1 d . .
H3 H 0.290(3) 0.270(3) 1.082(2) 0.022(9) Uiso 1 1 d . .
H1 H -0.077(3) 0.463(2) 0.925(2) 0.013(9) Uiso 1 1 d . .
H4 H 0.252(2) 0.326(2) 0.9806(19) 0.005(8) Uiso 1 1 d . .

loop_
_atom_site_aniso_label
_atom_site_aniso_U_11
_atom_site_aniso_U_22
_atom_site_aniso_U_33
_atom_site_aniso_U_23
_atom_site_aniso_U_13
_atom_site_aniso_U_12
Th1 0.01773(9) 0.01591(8) 0.01684(8) -0.00152(5) 0.00146(6) -0.00427(6)
N5 0.0156(17) 0.0349(19) 0.0210(17) -0.0001(14) 0.0007(14) -0.0024(15)
N8 0.0217(17) 0.0141(15) 0.0198(16) -0.0012(12) 0.0026(13) -0.0052(13)
N9 0.0254(17) 0.0273(17) 0.0212(17) -0.0058(13) 0.0035(14) -0.0104(14)
N7 0.0194(16) 0.0130(14) 0.0184(15) -0.0028(12) 0.0009(13) -0.0001(13)
N3 0.0149(16) 0.0189(15) 0.0175(15) -0.0012(12) 0.0049(13) -0.0028(13)
N10 0.0245(18) 0.0171(16) 0.0209(16) -0.0004(13) 0.0030(14) -0.0006(14)
N1 0.0211(18) 0.0324(18) 0.0225(17) -0.0010(14) -0.0039(14) -0.0116(15)
N4 0.0211(17) 0.0149(15) 0.0257(17) -0.0024(13) 0.0031(14) -0.0065(13)
N2 0.0181(17) 0.0242(16) 0.0259(17) 0.0007(14) 0.0012(14) -0.0094(14)
N6 0.0174(17) 0.0257(16) 0.0189(16) -0.0025(13) -0.0019(13) -0.0059(14)
C40 0.029(2) 0.0150(18) 0.0207(19) 0.0034(15) 0.0011(16) -0.0127(17)
C7 0.019(2) 0.0153(18) 0.026(2) -0.0052(15) 0.0072(16) -0.0006(16)
C41 0.021(2) 0.0177(18) 0.025(2) 0.0048(15) 0.0043(16) -0.0105(16)
C42 0.024(2) 0.022(2) 0.032(2) 0.0078(17) -0.0035(18) -0.0115(17)
C27 0.029(2) 0.0133(18) 0.032(2) -0.0049(16) 0.0032(18) -0.0077(17)
C8 0.027(2) 0.0160(18) 0.026(2) -0.0047(16) 0.0053(17) -0.0021(17)
C11 0.022(2) 0.0212(19) 0.0198(19) 0.0003(15) 0.0022(16) -0.0043(17)
C14 0.024(2) 0.024(2) 0.026(2) -0.0031(16) -0.0047(17) -0.0073(17)
C22 0.021(2) 0.0130(17) 0.028(2) -0.0065(15) 0.0072(17) -0.0055(15)
C32 0.020(2) 0.028(2) 0.022(2) 0.0032(17) -0.0016(17) 0.0010(17)
C54 0.024(2) 0.023(2) 0.0194(19) -0.0022(16) 0.0039(16) -0.0018(17)
C44 0.031(2) 0.0178(19) 0.028(2) -0.0037(16) 0.0025(18) -0.0115(18)
C4 0.0166(19) 0.0112(17) 0.0211(19) -0.0033(14) 0.0022(15) 0.0012(15)
C55 0.040(3) 0.028(2) 0.024(2) -0.0006(17) 0.0120(19) -0.005(2)
C13 0.023(2) 0.029(2) 0.0187(19) -0.0009(16) -0.0063(16) -0.0083(17)
C37 0.041(3) 0.031(2) 0.028(2) 0.0002(18) 0.005(2) -0.010(2)
C12 0.027(2) 0.0170(18) 0.022(2) 0.0021(15) 0.0057(17) -0.0057(17)
C43 0.034(2) 0.022(2) 0.028(2) 0.0058(17) -0.0039(18) -0.0176(19)
C46 0.022(2) 0.0199(19) 0.039(2) -0.0015(17) 0.0072(18) -0.0068(17)
C6 0.016(2) 0.031(2) 0.036(2) -0.0004(18) -0.0024(18) -0.0056(17)
C45 0.022(2) 0.0196(19) 0.029(2) 0.0007(16) 0.0016(17) -0.0078(17)
C2 0.020(2) 0.0158(18) 0.0196(18) 0.0011(15) 0.0004(16) -0.0057(15)
C1 0.025(2) 0.0209(19) 0.022(2) -0.0010(16) -0.0024(17) -0.0087(17)
C26 0.040(3) 0.020(2) 0.037(2) -0.0085(18) 0.014(2) -0.0154(19)
C31 0.0136(19) 0.034(2) 0.022(2) -0.0003(17) -0.0013(16) -0.0020(17)
C18 0.033(2) 0.035(2) 0.027(2) 0.0004(18) -0.0059(18) -0.0220(19)
C53 0.018(2) 0.030(2) 0.0205(19) -0.0081(16) 0.0047(16) -0.0040(17)
C17 0.047(3) 0.033(2) 0.027(2) -0.0036(18) -0.004(2) -0.025(2)
C10 0.027(2) 0.045(3) 0.021(2) 0.0054(18) -0.0073(18) -0.008(2)
C33 0.030(2) 0.034(2) 0.021(2) -0.0013(17) -0.0012(18) -0.0008(19)
C9 0.020(2) 0.051(3) 0.025(2) 0.002(2) -0.0055(18) -0.001(2)
C58 0.036(2) 0.0182(19) 0.028(2) 0.0001(16) 0.0037(19) -0.0075(18)
C16 0.037(2) 0.035(2) 0.027(2) -0.0060(18) 0.0051(19) -0.020(2)
C3 0.022(2) 0.025(2) 0.022(2) -0.0056(16) 0.0008(17) -0.0064(17)
C48 0.030(2) 0.023(2) 0.040(2) -0.0075(18) -0.008(2) -0.0032(18)
C52 0.029(2) 0.042(2) 0.022(2) -0.0118(18) 0.0070(18) -0.013(2)
C47 0.041(3) 0.035(2) 0.035(2) 0.0011(19) -0.011(2) -0.020(2)
C30 0.047(3) 0.029(2) 0.029(2) -0.0024(18) 0.005(2) -0.019(2)
C23 0.028(2) 0.0162(18) 0.034(2) -0.0066(16) -0.0012(18) -0.0065(17)
C19 0.036(2) 0.031(2) 0.031(2) 0.0046(18) -0.0068(19) -0.0179(19)
C49 0.041(3) 0.035(2) 0.031(2) -0.0123(19) 0.009(2) -0.022(2)
C57 0.046(3) 0.024(2) 0.048(3) 0.001(2) 0.015(2) -0.012(2)
C36 0.018(2) 0.041(2) 0.033(2) 0.0008(19) -0.0042(18) -0.0081(19)
C5 0.021(2) 0.041(2) 0.035(2) 0.0003(19) -0.0096(19) -0.0111(19)
C15 0.035(2) 0.034(2) 0.031(2) 0.0061(18) -0.0006(19) -0.022(2)
C24 0.026(2) 0.028(2) 0.052(3) -0.007(2) -0.004(2) -0.0107(19)
C28 0.033(2) 0.031(2) 0.038(2) 0.0004(19) -0.007(2) -0.012(2)
C21 0.055(3) 0.051(3) 0.030(2) 0.000(2) 0.002(2) -0.036(2)
C25 0.029(2) 0.028(2) 0.054(3) -0.012(2) 0.009(2) -0.0135(19)
C56 0.046(3) 0.028(2) 0.031(2) 0.0038(19) 0.012(2) -0.009(2)
C50 0.048(3) 0.042(3) 0.047(3) -0.019(2) 0.015(2) -0.028(2)
B2 0.022(2) 0.029(2) 0.019(2) -0.0007(19) -0.0024(19) -0.011(2)
C34 0.023(2) 0.051(3) 0.027(2) -0.001(2) -0.0008(18) -0.011(2)
C35 0.024(2) 0.042(2) 0.036(2) 0.004(2) 0.0000(19) -0.015(2)
C51 0.042(3) 0.041(3) 0.036(2) -0.020(2) 0.010(2) -0.021(2)
C38 0.042(3) 0.062(3) 0.029(2) 0.000(2) 0.007(2) -0.022(2)
C39 0.036(3) 0.054(3) 0.047(3) -0.012(2) -0.003(2) -0.022(2)
B1 0.021(2) 0.018(2) 0.018(2) 0.0004(17) 0.0022(19) -0.0050(19)
C20 0.075(4) 0.049(3) 0.042(3) -0.012(2) 0.018(3) -0.036(3)
C29 0.044(3) 0.062(3) 0.085(4) -0.012(3) 0.015(3) -0.039(3)

loop_
_atom_type_symbol
_atom_type_description
_atom_type_scat_dispersion_real
_atom_type_scat_dispersion_imag
_atom_type_scat_source
C C 0.0033 0.0016 'International Tables Vol C Tables 4.2.6.8 and 6.1.1.4'
H H 0.0000 0.0000 'International Tables Vol C Tables 4.2.6.8 and 6.1.1.4'
B B 0.0013 0.0007 'International Tables Vol C Tables 4.2.6.8 and 6.1.1.4'
N N 0.0061 0.0033 'International Tables Vol C Tables 4.2.6.8 and 6.1.1.4'
Th Th -7.2400 8.8979 'International Tables Vol C Tables 4.2.6.8 and 6.1.1.4'

loop_
_geom_angle_atom_site_label_1
_geom_angle_atom_site_label_2
_geom_angle_atom_site_label_3
_geom_angle
N10 Th1 N9 64.93(10)
N10 Th1 C1 100.47(11)
N9 Th1 C1 83.00(11)
N10 Th1 C3 85.86(11)
N9 Th1 C3 96.12(11)
C1 Th1 C3 172.44(11)
N10 Th1 C2 93.34(10)
N9 Th1 C2 146.17(10)
C1 Th1 C2 75.59(11)
C3 Th1 C2 108.38(11)
N10 Th1 C4 150.04(10)
N9 Th1 C4 92.46(10)
C1 Th1 C4 95.60(11)
C3 Th1 C4 76.92(11)
C2 Th1 C4 115.19(10)
N10 Th1 H2 149.6(6)
N9 Th1 H2 128.7(6)
C1 Th1 H2 60.5(6)
C3 Th1 H2 115.4(6)
C2 Th1 H2 60.4(6)
C4 Th1 H2 60.0(6)
C3 N5 C9 111.3(3)
C3 N5 C31 124.5(3)
C9 N5 C31 124.1(3)
C4 N8 C12 111.2(3)
C4 N8 C40 126.4(3)
C12 N8 C40 122.4(3)
C49 N9 C53 116.2(3)
C49 N9 Th1 120.6(2)
C53 N9 Th1 123.2(2)
C4 N7 C11 110.4(3)
C4 N7 B2 122.1(3)
C11 N7 B2 127.2(3)
C2 N3 C7 110.7(3)
C2 N3 B1 122.6(3)
C7 N3 B1 126.7(3)
C58 N10 C54 116.5(3)
C58 N10 Th1 120.2(2)
C54 N10 Th1 123.3(2)
C1 N1 C5 111.2(3)
C1 N1 C13 124.6(3)
C5 N1 C13 123.8(3)
C2 N4 C8 110.3(3)
C2 N4 C22 127.1(3)
C8 N4 C22 122.6(3)
C1 N2 C6 110.8(3)
C1 N2 B1 118.8(3)
C6 N2 B1 130.0(3)
C3 N6 C10 110.1(3)
C3 N6 B2 119.5(3)
C10 N6 B2 130.3(3)
C45 C40 C41 122.2(3)
C45 C40 N8 118.1(3)
C41 C40 N8 119.6(3)
C8 C7 N3 108.3(3)
C8 C7 H7 125.9
N3 C7 H7 125.9
C42 C41 C40 117.8(3)
C42 C41 C46 119.8(3)
C40 C41 C46 122.4(3)
C41 C42 C43 121.8(4)
C41 C42 H42 119.1
C43 C42 H42 119.1
C22 C27 C26 117.7(4)
C22 C27 C30 122.3(3)
C26 C27 C30 119.9(3)
C7 C8 N4 106.3(3)
C7 C8 H8 126.8
N4 C8 H8 126.8
C12 C11 N7 107.9(3)
C12 C11 H11 126.0
N7 C11 H11 126.0
C15 C14 C13 117.7(3)
C15 C14 C19 119.9(3)
C13 C14 C19 122.4(3)
C27 C22 C23 122.2(3)
C27 C22 N4 118.7(3)
C23 C22 N4 119.1(3)
C31 C32 C33 117.3(4)
C31 C32 C37 121.8(3)
C33 C32 C37 120.9(4)
C53 C54 C55 126.8(3)
C53 C54 N10 114.2(3)
C55 C54 N10 119.0(3)
C45 C44 C43 122.8(3)
C45 C44 H44 118.6
C43 C44 H44 118.6
N7 C4 N8 104.3(3)
N7 C4 Th1 109.6(2)
N8 C4 Th1 145.1(2)
C56 C55 C54 121.9(4)
C56 C55 H55 119.1
C54 C55 H55 119.1
C14 C13 C18 122.1(3)
C14 C13 N1 119.2(3)
C18 C13 N1 118.8(3)
C32 C37 H37A 109.5
C32 C37 H37B 109.5
H37A C37 H37B 109.5
C32 C37 H37C 109.5
H37A C37 H37C 109.5
H37B C37 H37C 109.5
C11 C12 N8 106.1(3)
C11 C12 H12 126.9
N8 C12 H12 126.9
C44 C43 C42 117.8(3)
C44 C43 C47 120.4(3)
C42 C43 C47 121.7(4)
C41 C46 H46A 109.5
C41 C46 H46B 109.5
H46A C46 H46B 109.5
C41 C46 H46C 109.5
H46A C46 H46C 109.5
H46B C46 H46C 109.5
C5 C6 N2 107.2(3)
C5 C6 H6 126.4
N2 C6 H6 126.4
C44 C45 C40 117.5(3)
C44 C45 C48 121.0(3)
C40 C45 C48 121.5(3)
N4 C2 N3 104.3(3)
N4 C2 Th1 147.3(2)
N3 C2 Th1 108.3(2)
N1 C1 N2 104.2(3)
N1 C1 Th1 143.2(3)
N2 C1 Th1 112.6(2)
C25 C26 C27 122.1(4)
C25 C26 H26 119.0
C27 C26 H26 119.0
C32 C31 C36 122.7(4)
C32 C31 N5 118.9(3)
C36 C31 N5 118.4(3)
C17 C18 C13 117.8(3)
C17 C18 C21 120.4(4)
C13 C18 C21 121.8(4)
C54 C53 N9 114.3(3)
C54 C53 C52 126.6(3)
N9 C53 C52 119.1(3)
C18 C17 C16 122.5(4)
C18 C17 H17 118.8
C16 C17 H17 118.8
C9 C10 N6 108.4(3)
C9 C10 H10 125.8
N6 C10 H10 125.8
C34 C33 C32 122.1(4)
C34 C33 H33 119.0
C32 C33 H33 119.0
C10 C9 N5 105.4(3)
C10 C9 H9 127.3
N5 C9 H9 127.3
C57 C58 N10 124.8(4)
C57 C58 H58 117.6
N10 C58 H58 117.6
C15 C16 C17 117.2(4)
C15 C16 C20 121.0(4)
C17 C16 C20 121.8(4)
N6 C3 N5 104.8(3)
N6 C3 Th1 113.7(2)
N5 C3 Th1 139.9(3)
C45 C48 H48A 109.5
C45 C48 H48B 109.5
H48A C48 H48B 109.5
C45 C48 H48C 109.5
H48A C48 H48C 109.5
H48B C48 H48C 109.5
C51 C52 C53 121.8(4)
C51 C52 H52 119.1
C53 C52 H52 119.1
C43 C47 H47A 109.5
C43 C47 H47B 109.5
H47A C47 H47B 109.5
C43 C47 H47C 109.5
H47A C47 H47C 109.5
H47B C47 H47C 109.5
C27 C30 H30A 109.5
C27 C30 H30B 109.5
H30A C30 H30B 109.5
C27 C30 H30C 109.5
H30A C30 H30C 109.5
H30B C30 H30C 109.5
C22 C23 C24 118.1(4)
C22 C23 C28 122.0(3)
C24 C23 C28 119.9(4)
C14 C19 H19A 109.5
C14 C19 H19B 109.5
H19A C19 H19B 109.5
C14 C19 H19C 109.5
H19A C19 H19C 109.5
H19B C19 H19C 109.5
C50 C49 N9 125.6(4)
C50 C49 H49 117.2
N9 C49 H49 117.2
C58 C57 C56 118.4(4)
C58 C57 H57 120.8
C56 C57 H57 120.8
C35 C36 C31 117.3(4)
C35 C36 C39 121.2(4)
C31 C36 C39 121.6(4)
C6 C5 N1 106.5(3)
C6 C5 H5 126.7
N1 C5 H5 126.7
C14 C15 C16 122.6(4)
C14 C15 H15 118.7
C16 C15 H15 118.7
C25 C24 C23 121.4(4)
C25 C24 H24 119.3
C23 C24 H24 119.3
C23 C28 H28A 109.5
C23 C28 H28B 109.5
H28A C28 H28B 109.5
C23 C28 H28C 109.5
H28A C28 H28C 109.5
H28B C28 H28C 109.5
C18 C21 H21A 109.5
C18 C21 H21B 109.5
H21A C21 H21B 109.5
C18 C21 H21C 109.5
H21A C21 H21C 109.5
H21B C21 H21C 109.5
C24 C25 C26 118.5(4)
C24 C25 C29 120.5(4)
C26 C25 C29 121.0(4)
C55 C56 C57 119.1(4)
C55 C56 H56 120.5
C57 C56 H56 120.5
C49 C50 C51 118.1(4)
C49 C50 H50 120.9
C51 C50 H50 120.9
N6 B2 N7 110.3(3)
N6 B2 H3 110(2)
N7 B2 H3 113(2)
N6 B2 H4 103.4(15)
N7 B2 H4 109.9(15)
H3 B2 H4 109(2)
C33 C34 C35 118.7(4)
C33 C34 C38 120.7(4)
C35 C34 C38 120.6(4)
C34 C35 C36 122.0(4)
C34 C35 H35 119.0
C36 C35 H35 119.0
C52 C51 C50 119.0(4)
C52 C51 H51 120.5
C50 C51 H51 120.5
C34 C38 H38A 109.5
C34 C38 H38B 109.5
H38A C38 H38B 109.5
C34 C38 H38C 109.5
H38A C38 H38C 109.5
H38B C38 H38C 109.5
C36 C39 H39A 109.5
C36 C39 H39B 109.5
H39A C39 H39B 109.5
C36 C39 H39C 109.5
H39A C39 H39C 109.5
H39B C39 H39C 109.5
N3 B1 N2 109.2(3)
N3 B1 H2 106.8(14)
N2 B1 H2 106.6(14)
N3 B1 H1 111.0(18)
N2 B1 H1 109.7(18)
H2 B1 H1 113(2)
C16 C20 H20A 109.5
C16 C20 H20B 109.5
H20A C20 H20B 109.5
C16 C20 H20C 109.5
H20A C20 H20C 109.5
H20B C20 H20C 109.5
C25 C29 H29A 109.5
C25 C29 H29B 109.5
H29A C29 H29B 109.5
C25 C29 H29C 109.5
H29A C29 H29C 109.5
H29B C29 H29C 109.5

loop_
_geom_bond_atom_site_label_1
_geom_bond_atom_site_label_2
_geom_bond_distance
Th1 N10 2.355(3)
Th1 N9 2.360(3)
Th1 C1 2.656(4)
Th1 C3 2.659(4)
Th1 C2 2.730(3)
Th1 C4 2.755(3)
Th1 H2 2.66(3)
N5 C3 1.358(5)
N5 C9 1.386(5)
N5 C31 1.439(5)
N8 C4 1.366(4)
N8 C12 1.373(4)
N8 C40 1.449(4)
N9 C49 1.367(5)
N9 C53 1.420(5)
N7 C4 1.362(4)
N7 C11 1.369(4)
N7 B2 1.555(5)
N3 C2 1.364(4)
N3 C7 1.367(4)
N3 B1 1.544(5)
N10 C58 1.383(5)
N10 C54 1.423(5)
N1 C1 1.355(5)
N1 C5 1.392(5)
N1 C13 1.444(5)
N4 C2 1.364(4)
N4 C8 1.401(5)
N4 C22 1.430(4)
N2 C1 1.362(5)
N2 C6 1.388(5)
N2 B1 1.549(5)
N6 C3 1.349(5)
N6 C10 1.380(5)
N6 B2 1.550(5)
C40 C45 1.393(5)
C40 C41 1.400(5)
C7 C8 1.331(5)
C7 H7 0.9500
C41 C42 1.390(5)
C41 C46 1.498(5)
C42 C43 1.395(5)
C42 H42 0.9500
C27 C22 1.380(5)
C27 C26 1.406(6)
C27 C30 1.506(6)
C8 H8 0.9500
C11 C12 1.350(5)
C11 H11 0.9500
C14 C15 1.382(5)
C14 C13 1.386(5)
C14 C19 1.512(5)
C22 C23 1.397(5)
C32 C31 1.382(5)
C32 C33 1.388(5)
C32 C37 1.507(6)
C54 C53 1.362(5)
C54 C55 1.411(5)
C44 C45 1.382(5)
C44 C43 1.391(6)
C44 H44 0.9500
C55 C56 1.352(6)
C55 H55 0.9500
C13 C18 1.389(5)
C37 H37A 0.9800
C37 H37B 0.9800
C37 H37C 0.9800
C12 H12 0.9500
C43 C47 1.498(5)
C46 H46A 0.9800
C46 H46B 0.9800
C46 H46C 0.9800
C6 C5 1.337(6)
C6 H6 0.9500
C45 C48 1.519(5)
C26 C25 1.387(6)
C26 H26 0.9500
C31 C36 1.394(5)
C18 C17 1.376(6)
C18 C21 1.499(5)
C53 C52 1.427(5)
C17 C16 1.393(5)
C17 H17 0.9500
C10 C9 1.340(6)
C10 H10 0.9500
C33 C34 1.374(6)
C33 H33 0.9500
C9 H9 0.9500
C58 C57 1.344(6)
C58 H58 0.9500
C16 C15 1.383(5)
C16 C20 1.496(6)
C48 H48A 0.9800
C48 H48B 0.9800
C48 H48C 0.9800
C52 C51 1.348(6)
C52 H52 0.9500
C47 H47A 0.9800
C47 H47B 0.9800
C47 H47C 0.9800
C30 H30A 0.9800
C30 H30B 0.9800
C30 H30C 0.9800
C23 C24 1.407(6)
C23 C28 1.496(6)
C19 H19A 0.9800
C19 H19B 0.9800
C19 H19C 0.9800
C49 C50 1.356(6)
C49 H49 0.9500
C57 C56 1.433(6)
C57 H57 0.9500
C36 C35 1.382(6)
C36 C39 1.503(6)
C5 H5 0.9500
C15 H15 0.9500
C24 C25 1.382(6)
C24 H24 0.9500
C28 H28A 0.9800
C28 H28B 0.9800
C28 H28C 0.9800
C21 H21A 0.9800
C21 H21B 0.9800
C21 H21C 0.9800
C25 C29 1.518(6)
C56 H56 0.9500
C50 C51 1.426(6)
C50 H50 0.9500
B2 H3 1.03(4)
B2 H4 1.11(3)
C34 C35 1.380(6)
C34 C38 1.510(6)
C35 H35 0.9500
C51 H51 0.9500
C38 H38A 0.9800
C38 H38B 0.9800
C38 H38C 0.9800
C39 H39A 0.9800
C39 H39B 0.9800
C39 H39C 0.9800
B1 H2 1.16(3)
B1 H1 1.06(3)
C20 H20A 0.9800
C20 H20B 0.9800
C20 H20C 0.9800
C29 H29A 0.9800
C29 H29B 0.9800
C29 H29C 0.9800
